data_1507321
loop_
_publ_author_name
'Su, Qibin'
'Beeler, Aaron B.'
'Lobkovsky, Emil'
'Porco, Jr, John A'
'Panek, James S.'

_publ_section_title
;
 Stereochemical diversity through cyclodimerization: synthesis of
 polyketide-like macrodiolides.
;
_journal_issue 12
_journal_name_full 'Organic letters'
_journal_page_first 2149
_journal_page_last 2152
_journal_paper_doi 10.1021/ol034608z
_journal_volume 5
_journal_year 2003
_chemical_formula_sum 'C20 H32 O8'
_chemical_formula_weight 400.46
_chemical_name_systematic
; 
 ? 
;
_space_group_IT_number 4
_symmetry_cell_setting monoclinic
_symmetry_space_group_name_Hall 'P 2yb'
_symmetry_space_group_name_H-M 'P 1 21 1'
_atom_sites_solution_hydrogens geom
_atom_sites_solution_primary direct
_atom_sites_solution_secondary difmap
_audit_creation_method SHELXL-97
_cell_angle_alpha 90.00
_cell_angle_beta 90.614(4)
_cell_angle_gamma 90.00
_cell_formula_units_Z 4
_cell_length_a 5.5780(6)
_cell_length_b 17.6572(16)
_cell_length_c 20.963(2)
_cell_measurement_temperature 173(2)
_cell_volume 2064.6(4)
_computing_cell_refinement SAINT+
_computing_data_collection SMART
_computing_data_reduction SAINT+
_computing_molecular_graphics SHELXTL
_computing_publication_material SHELXTL
_computing_structure_refinement 'SHELXL-97 (Sheldrick, 1997)'
_computing_structure_solution 'SHELXS-97 (Sheldrick, 1990)'
_diffrn_ambient_temperature 173(2)
_diffrn_measured_fraction_theta_full 0.992
_diffrn_measured_fraction_theta_max 0.992
_diffrn_measurement_device_type 'Bruker 1K CCD'
_diffrn_measurement_method '0.3 deg. omega scans'
_diffrn_radiation_monochromator graphite
_diffrn_radiation_source 'fine-focus sealed tube'
_diffrn_radiation_type MoK\a
_diffrn_radiation_wavelength 0.71073
_diffrn_reflns_av_R_equivalents 0.0650
_diffrn_reflns_av_sigmaI/netI 0.0915
_diffrn_reflns_limit_h_max 5
_diffrn_reflns_limit_h_min -6
_diffrn_reflns_limit_k_max 15
_diffrn_reflns_limit_k_min -19
_diffrn_reflns_limit_l_max 23
_diffrn_reflns_limit_l_min -23
_diffrn_reflns_number 8047
_diffrn_reflns_theta_full 23.25
_diffrn_reflns_theta_max 23.25
_diffrn_reflns_theta_min 0.97
_exptl_absorpt_coefficient_mu 0.099
_exptl_absorpt_correction_T_max 0.9961
_exptl_absorpt_correction_T_min 0.269874
_exptl_absorpt_correction_type SADABS
_exptl_crystal_colour colorless
_exptl_crystal_density_diffrn 1.288
_exptl_crystal_density_method 'not measured'
_exptl_crystal_description 'flat rod'
_exptl_crystal_F_000 864
_exptl_crystal_size_max 0.60
_exptl_crystal_size_mid 0.10
_exptl_crystal_size_min 0.04
_refine_diff_density_max 0.371
_refine_diff_density_min -0.367
_refine_diff_density_rms 0.084
_refine_ls_abs_structure_details 'Flack H D (1983), Acta Cryst. A39, 876-881'
_refine_ls_abs_structure_Flack -2(2)
_refine_ls_extinction_method none
_refine_ls_goodness_of_fit_ref 1.098
_refine_ls_hydrogen_treatment mixed
_refine_ls_matrix_type full
_refine_ls_number_parameters 517
_refine_ls_number_reflns 4272
_refine_ls_number_restraints 1
_refine_ls_restrained_S_all 1.098
_refine_ls_R_factor_all 0.0981
_refine_ls_R_factor_gt 0.0814
_refine_ls_shift/su_max 0.084
_refine_ls_shift/su_mean 0.015
_refine_ls_structure_factor_coef Fsqd
_refine_ls_weighting_details 'calc w=1/[\s^2^(Fo^2^)+(0.0993P)^2^+3.8594P] where P=(Fo^2^+2Fc^2^)/3'
_refine_ls_weighting_scheme calc
_refine_ls_wR_factor_gt 0.2038
_refine_ls_wR_factor_ref 0.2125
_reflns_number_gt 3492
_reflns_number_total 4272
_reflns_threshold_expression >2sigma(I)
_cod_data_source_file ol034608zsi20030408_064832.cif
_cod_data_source_block porco13
_cod_original_sg_symbol_H-M P2(1)
_cod_database_code 1507321

loop_
_symmetry_equiv_pos_as_xyz
'x, y, z'
'-x, y+1/2, -z'

loop_
_atom_site_label
_atom_site_type_symbol
_atom_site_fract_x
_atom_site_fract_y
_atom_site_fract_z
_atom_site_U_iso_or_equiv
_atom_site_adp_type
_atom_site_occupancy
_atom_site_symmetry_multiplicity
_atom_site_calc_flag
_atom_site_refinement_flags
O1 O 1.3585(11) 0.4424(3) 1.3781(3) 0.0279(14) Uani 1 1 d .
O2 O 0.8646(10) 0.5950(3) 1.5155(3) 0.0313(15) Uani 1 1 d .
O3 O 1.4031(14) 0.7912(5) 1.4757(3) 0.061(2) Uani 1 1 d .
O4 O 1.1619(11) 0.7604(4) 1.3939(3) 0.0327(15) Uani 1 1 d .
O5 O 1.1249(11) 0.9133(3) 1.3475(3) 0.0337(15) Uani 1 1 d .
O6 O 0.7845(11) 0.7127(3) 1.2204(3) 0.0327(15) Uani 1 1 d .
O7 O 1.4652(12) 0.5550(4) 1.2577(3) 0.0375(17) Uani 1 1 d .
O8 O 1.2520(11) 0.5961(4) 1.3410(3) 0.0335(15) Uani 1 1 d .
C1 C 1.3740(16) 0.5057(5) 1.4216(4) 0.027(2) Uani 1 1 d .
H1 H 1.5026 0.4948 1.4539 0.032 Uiso 1 1 calc R
C2 C 1.1374(15) 0.5085(5) 1.4552(4) 0.026(2) Uani 1 1 d .
H2 H 1.0115 0.5131 1.4211 0.032 Uiso 1 1 calc R
C3 C 1.1123(15) 0.5780(5) 1.4975(4) 0.027(2) Uani 1 1 d .
C4 C 0.9884(15) 0.6440(5) 1.4702(4) 0.025(2) Uani 1 1 d .
H4 H 0.9361 0.6389 1.4247 0.030 Uiso 1 1 calc R
C5 C 1.0276(17) 0.7266(5) 1.4942(4) 0.030(2) Uani 1 1 d .
H5A H 0.8782 0.7563 1.4887 0.036 Uiso 1 1 calc R
H5B H 1.0720 0.7264 1.5401 0.036 Uiso 1 1 calc R
C6 C 1.2250(17) 0.7613(6) 1.4559(4) 0.034(2) Uani 1 1 d .
C7 C 1.3288(15) 0.7906(5) 1.3491(4) 0.024(2) Uani 1 1 d .
H7A H 1.3901 0.7497 1.3214 0.029 Uiso 1 1 calc R
H7B H 1.4665 0.8139 1.3719 0.029 Uiso 1 1 calc R
C8 C 1.1940(15) 0.8520(5) 1.3076(4) 0.025(2) Uani 1 1 d .
H8 H 1.3023 0.8709 1.2734 0.029 Uiso 1 1 calc R
C9 C 0.9621(15) 0.8206(4) 1.2774(4) 0.0219(19) Uani 1 1 d .
H9 H 0.8545 0.8045 1.3128 0.026 Uiso 1 1 calc R
C10 C 1.0089(15) 0.7515(5) 1.2356(4) 0.024(2) Uani 1 1 d .
C11 C 0.9526(15) 0.6756(5) 1.2625(4) 0.0222(19) Uani 1 1 d .
H11 H 0.9065 0.6760 1.3085 0.027 Uiso 1 1 calc R
C12 C 1.0643(16) 0.6030(5) 1.2403(4) 0.032(2) Uani 1 1 d .
H12A H 1.1091 0.6083 1.1950 0.039 Uiso 1 1 calc R
H12B H 0.9443 0.5618 1.2432 0.039 Uiso 1 1 calc R
C13 C 1.2862(16) 0.5809(5) 1.2792(4) 0.024(2) Uani 1 1 d .
C14 C 1.4431(16) 0.5756(5) 1.3853(4) 0.030(2) Uani 1 1 d .
H14A H 1.4730 0.6178 1.4155 0.036 Uiso 1 1 calc R
H14B H 1.5926 0.5660 1.3616 0.036 Uiso 1 1 calc R
C15 C 1.5863(17) 0.4104(6) 1.3648(5) 0.040(2) Uani 1 1 d .
H15A H 1.690(6) 0.450(2) 1.3376(15) 0.060 Uiso 1 1 calc R
H15B H 1.563(2) 0.359(3) 1.3381(14) 0.060 Uiso 1 1 calc R
H15C H 1.678(5) 0.3981(9) 1.409(2) 0.060 Uiso 1 1 calc R
C16 C 1.0832(19) 0.4342(5) 1.4914(5) 0.041(3) Uani 1 1 d .
H16A H 1.221(7) 0.4221(9) 1.5213(17) 0.061 Uiso 1 1 calc R
H16B H 1.062(2) 0.392(2) 1.4598(17) 0.061 Uiso 1 1 calc R
H16C H 0.932(8) 0.4406(6) 1.5167(15) 0.061 Uiso 1 1 calc R
C17 C 1.2856(17) 0.5834(6) 1.5538(4) 0.033(2) Uani 1 1 d .
H17A H 1.244(3) 0.629(2) 1.5806(15) 0.050 Uiso 1 1 calc R
H17B H 1.454(9) 0.5890(6) 1.5377(9) 0.050 Uiso 1 1 calc R
H17C H 1.2741(17) 0.536(2) 1.5802(14) 0.050 Uiso 1 1 calc R
C18 C 1.3213(17) 0.9609(6) 1.3654(4) 0.037(2) Uani 1 1 d .
H18A H 1.443(7) 0.9300(16) 1.3932(15) 0.055 Uiso 1 1 calc R
H18B H 1.258(3) 1.007(2) 1.3917(14) 0.055 Uiso 1 1 calc R
H18C H 1.406(5) 0.9806(12) 1.324(2) 0.055 Uiso 1 1 calc R
C19 C 0.8322(17) 0.8839(5) 1.2392(4) 0.029(2) Uani 1 1 d .
H19A H 0.944(6) 0.9051(12) 1.2059(17) 0.044 Uiso 1 1 calc R
H19B H 0.783(3) 0.926(2) 1.2694(15) 0.044 Uiso 1 1 calc R
H19C H 0.684(8) 0.8621(11) 1.2174(12) 0.044 Uiso 1 1 calc R
C20 C 1.1773(17) 0.7592(5) 1.1796(4) 0.029(2) Uani 1 1 d .
H20A H 1.1556(19) 0.717(2) 1.1512(15) 0.043 Uiso 1 1 calc R
H20B H 1.340(9) 0.7603(5) 1.1949(8) 0.043 Uiso 1 1 calc R
H20C H 1.142(2) 0.805(2) 1.1571(12) 0.043 Uiso 1 1 calc R
O1' O 1.1614(11) 0.0589(3) 1.1710(3) 0.0303(15) Uani 1 1 d .
O2' O 0.8086(10) 0.2681(3) 1.2838(2) 0.0261(14) Uani 1 1 d .
O3' O 1.4477(12) 0.3617(4) 1.2082(3) 0.0378(17) Uani 1 1 d .
O4' O 1.2088(10) 0.4415(3) 1.1532(2) 0.0267(14) Uani 1 1 d .
O5' O 1.3217(11) 0.5866(3) 1.0896(3) 0.0328(15) Uani 1 1 d .
O6' O 0.8277(10) 0.3978(3) 0.9847(2) 0.0274(14) Uani 1 1 d .
O7' O 1.4158(12) 0.2607(5) 1.0490(3) 0.050(2) Uani 1 1 d .
O8' O 1.1456(10) 0.2090(3) 1.1128(3) 0.0295(15) Uani 1 1 d .
C1' C 1.2225(16) 0.1281(5) 1.2011(4) 0.026(2) Uani 1 1 d .
H1' H 1.3434 0.1162 1.2352 0.031 Uiso 1 1 calc R
C2' C 0.9982(16) 0.1576(5) 1.2343(4) 0.025(2) Uani 1 1 d .
H2' H 0.8731 0.1656 1.2005 0.030 Uiso 1 1 calc R
C3' C 1.0374(16) 0.2331(5) 1.2668(4) 0.028(2) Uani 1 1 d .
C4' C 0.9520(15) 0.3011(5) 1.2352(4) 0.022(2) Uani 1 1 d .
H4' H 0.8886 0.2918 1.1911 0.027 Uiso 1 1 calc R
C5' C 1.0485(16) 0.3799(5) 1.2447(4) 0.0228(19) Uani 1 1 d .
H5'1 H 0.9215 0.4174 1.2348 0.027 Uiso 1 1 calc R
H5'2 H 1.0983 0.3868 1.2898 0.027 Uiso 1 1 calc R
C6' C 1.2539(16) 0.3925(5) 1.2032(4) 0.025(2) Uani 1 1 d .
C7' C 1.4067(15) 0.4522(5) 1.1106(4) 0.026(2) Uani 1 1 d .
H7'1 H 1.4477 0.4039 1.0894 0.031 Uiso 1 1 calc R
H7'2 H 1.5494 0.4704 1.1346 0.031 Uiso 1 1 calc R
C8' C 1.3284(16) 0.5104(5) 1.0618(4) 0.026(2) Uani 1 1 d .
H8' H 1.4524 0.5111 1.0277 0.031 Uiso 1 1 calc R
C9' C 1.0880(16) 0.4958(5) 1.0293(4) 0.025(2) Uani 1 1 d .
H9' H 0.9628 0.4973 1.0631 0.030 Uiso 1 1 calc R
C10' C 1.0727(15) 0.4170(5) 0.9971(4) 0.027(2) Uani 1 1 d .
C11' C 0.9570(16) 0.3558(5) 1.0336(4) 0.030(2) Uani 1 1 d .
H11' H 0.9154 0.3683 1.0787 0.036 Uiso 1 1 calc R
C12' C 1.0076(17) 0.2737(5) 1.0203(4) 0.032(2) Uani 1 1 d .
H12C H 0.8645 0.2429 1.0302 0.038 Uiso 1 1 calc R
H12D H 1.0443 0.2669 0.9746 0.038 Uiso 1 1 calc R
C13' C 1.2134(16) 0.2481(5) 1.0598(4) 0.024(2) Uani 1 1 d .
C14' C 1.3346(16) 0.1828(5) 1.1575(4) 0.027(2) Uani 1 1 d .
H14C H 1.4662 0.1583 1.1338 0.032 Uiso 1 1 calc R
H14D H 1.4014 0.2261 1.1818 0.032 Uiso 1 1 calc R
C15' C 1.355(2) 0.0106(6) 1.1585(5) 0.049(3) Uani 1 1 d .
H15D H 1.453(7) 0.0323(15) 1.125(2) 0.073 Uiso 1 1 calc R
H15E H 1.296(4) -0.038(3) 1.1447(10) 0.073 Uiso 1 1 calc R
H15F H 1.451(7) 0.0043(7) 1.197(2) 0.073 Uiso 1 1 calc R
C16' C 0.8979(16) 0.0986(5) 1.2812(4) 0.030(2) Uani 1 1 d .
H16D H 1.022(6) 0.0879(8) 1.3159(18) 0.046 Uiso 1 1 calc R
H16E H 0.860(3) 0.050(3) 1.2574(12) 0.046 Uiso 1 1 calc R
H16F H 0.746(8) 0.1190(11) 1.3013(11) 0.046 Uiso 1 1 calc R
C17' C 1.2268(16) 0.2367(5) 1.3191(4) 0.024(2) Uani 1 1 d .
H17D H 1.2053(18) 0.281(2) 1.3432(13) 0.036 Uiso 1 1 calc R
H17E H 1.379(8) 0.2373(5) 1.3009(10) 0.036 Uiso 1 1 calc R
H17F H 1.2129(16) 0.194(2) 1.3455(14) 0.036 Uiso 1 1 calc R
C18' C 1.5413(19) 0.6218(6) 1.0953(6) 0.054(3) Uani 1 1 d .
H18D H 1.614(5) 0.6105(9) 1.139(3) 0.081 Uiso 1 1 calc R
H18E H 1.520(2) 0.678(4) 1.0904(6) 0.081 Uiso 1 1 calc R
H18F H 1.652(7) 0.6024(13) 1.061(2) 0.081 Uiso 1 1 calc R
C19' C 1.0288(19) 0.5606(5) 0.9805(4) 0.037(2) Uani 1 1 d .
H19D H 0.992(3) 0.612(3) 1.0060(13) 0.056 Uiso 1 1 calc R
H19E H 0.873(8) 0.5449(9) 0.9522(15) 0.056 Uiso 1 1 calc R
H19F H 1.180(8) 0.5691(7) 0.9495(16) 0.056 Uiso 1 1 calc R
C20' C 1.2392(16) 0.4010(5) 0.9458(4) 0.033(3) Uani 1 1 d .
H20D H 1.211(2) 0.362(3) 0.9316(10) 0.049 Uiso 1 1 calc R
H20E H 1.368(9) 0.4013(5) 0.9591(9) 0.049 Uiso 1 1 calc R
H20F H 1.2263(17) 0.431(2) 0.9198(17) 0.049 Uiso 1 1 calc R

loop_
_atom_site_aniso_label
_atom_site_aniso_U_11
_atom_site_aniso_U_22
_atom_site_aniso_U_33
_atom_site_aniso_U_23
_atom_site_aniso_U_13
_atom_site_aniso_U_12
O1 0.041(4) 0.016(3) 0.027(3) -0.008(3) -0.002(3) 0.003(3)
O2 0.030(3) 0.023(3) 0.040(4) 0.010(3) 0.009(3) 0.000(3)
O3 0.059(5) 0.092(7) 0.032(4) 0.017(4) -0.021(4) -0.027(5)
O4 0.043(4) 0.035(4) 0.020(3) 0.001(3) -0.016(3) -0.019(3)
O5 0.038(4) 0.020(3) 0.043(4) -0.012(3) 0.002(3) 0.002(3)
O6 0.034(4) 0.023(3) 0.041(4) -0.011(3) -0.012(3) -0.004(3)
O7 0.041(4) 0.047(4) 0.025(3) 0.000(3) -0.001(3) -0.003(4)
O8 0.039(4) 0.035(4) 0.027(3) -0.005(3) -0.006(3) 0.009(3)
C1 0.037(5) 0.020(5) 0.024(5) 0.001(4) -0.007(4) 0.001(4)
C2 0.030(5) 0.018(5) 0.031(5) -0.004(4) -0.006(4) -0.004(4)
C3 0.030(5) 0.037(6) 0.015(4) -0.008(4) 0.005(4) -0.004(4)
C4 0.031(5) 0.024(5) 0.020(4) 0.003(4) 0.000(4) 0.001(4)
C5 0.047(6) 0.021(5) 0.020(5) 0.000(4) 0.002(4) -0.001(4)
C6 0.039(6) 0.020(5) 0.042(6) 0.009(5) -0.014(5) -0.001(5)
C7 0.027(5) 0.023(5) 0.022(5) -0.004(4) -0.003(4) -0.007(4)
C8 0.032(5) 0.021(5) 0.020(4) -0.002(4) 0.004(4) 0.001(4)
C9 0.026(5) 0.010(4) 0.029(5) -0.003(4) 0.000(4) -0.001(3)
C10 0.026(5) 0.030(5) 0.017(4) -0.003(4) -0.005(3) 0.007(4)
C11 0.033(5) 0.013(4) 0.021(4) -0.003(4) -0.003(4) -0.004(4)
C12 0.037(5) 0.029(5) 0.031(5) 0.000(4) -0.004(4) -0.007(4)
C13 0.037(5) 0.018(5) 0.018(4) -0.006(4) 0.010(4) -0.008(4)
C14 0.037(5) 0.031(5) 0.023(5) -0.005(4) -0.003(4) 0.016(4)
C15 0.039(6) 0.034(6) 0.047(6) -0.015(5) 0.007(5) -0.001(5)
C16 0.056(7) 0.027(6) 0.040(6) 0.003(5) 0.002(5) -0.001(5)
C17 0.041(6) 0.035(6) 0.023(5) -0.006(4) -0.003(4) 0.010(5)
C18 0.039(6) 0.036(6) 0.034(5) -0.004(5) -0.015(4) -0.002(5)
C19 0.045(6) 0.016(4) 0.027(5) 0.007(4) -0.008(4) -0.002(4)
C20 0.047(6) 0.011(4) 0.030(5) -0.003(4) -0.003(4) 0.004(4)
O1' 0.045(4) 0.020(3) 0.026(3) -0.004(3) -0.002(3) 0.007(3)
O2' 0.035(3) 0.025(3) 0.019(3) 0.009(3) 0.010(2) 0.005(3)
O3' 0.035(4) 0.037(4) 0.041(4) 0.014(3) -0.002(3) 0.004(3)
O4' 0.039(4) 0.025(3) 0.016(3) -0.001(3) -0.004(2) 0.003(3)
O5' 0.042(4) 0.033(4) 0.023(3) -0.009(3) 0.001(3) -0.002(3)
O6' 0.035(4) 0.022(3) 0.025(3) 0.009(3) -0.016(3) -0.003(3)
O7' 0.035(4) 0.068(5) 0.047(4) 0.046(4) 0.008(3) 0.004(4)
O8' 0.033(4) 0.030(4) 0.026(3) 0.002(3) -0.001(3) 0.003(3)
C1' 0.041(5) 0.030(5) 0.006(4) 0.002(4) -0.007(4) 0.007(4)
C2' 0.025(5) 0.023(5) 0.028(5) 0.010(4) 0.003(4) 0.003(4)
C3' 0.029(5) 0.034(6) 0.022(5) -0.004(4) 0.005(4) 0.006(4)
C4' 0.036(5) 0.017(4) 0.014(4) -0.008(4) 0.008(4) 0.002(4)
C5' 0.034(5) 0.017(4) 0.018(4) 0.003(4) -0.003(4) -0.002(4)
C6' 0.027(5) 0.016(5) 0.034(5) -0.001(4) -0.001(4) 0.000(4)
C7' 0.027(5) 0.033(5) 0.017(4) 0.009(4) -0.001(4) -0.001(4)
C8' 0.033(5) 0.019(5) 0.024(5) 0.000(4) 0.006(4) -0.003(4)
C9' 0.033(5) 0.021(5) 0.020(4) 0.006(4) 0.002(4) 0.000(4)
C10' 0.022(5) 0.029(5) 0.030(5) 0.011(4) -0.003(4) -0.005(4)
C11' 0.031(5) 0.037(6) 0.022(5) -0.002(4) -0.003(4) -0.001(4)
C12' 0.040(6) 0.020(5) 0.035(5) 0.005(4) 0.007(4) -0.002(4)
C13' 0.028(5) 0.018(5) 0.027(5) 0.004(4) 0.005(4) 0.001(4)
C14' 0.032(5) 0.023(5) 0.025(5) -0.005(4) -0.008(4) 0.006(4)
C15' 0.062(8) 0.032(6) 0.053(7) -0.003(5) 0.010(5) 0.021(5)
C16' 0.042(6) 0.024(5) 0.026(5) 0.006(4) 0.009(4) 0.001(4)
C17' 0.044(5) 0.016(4) 0.013(4) 0.008(4) -0.001(4) -0.002(4)
C18' 0.049(7) 0.046(7) 0.068(8) -0.004(6) 0.025(6) -0.022(6)
C19' 0.061(7) 0.015(5) 0.036(6) 0.015(4) 0.001(5) 0.002(5)
C20' 0.045(6) 0.033(6) 0.020(5) 0.011(4) -0.007(4) -0.015(5)

loop_
_atom_type_symbol
_atom_type_description
_atom_type_scat_dispersion_real
_atom_type_scat_dispersion_imag
_atom_type_scat_source
C C 0.0033 0.0016 'International Tables Vol C Tables 4.2.6.8 and 6.1.1.4'
H H 0.0000 0.0000 'International Tables Vol C Tables 4.2.6.8 and 6.1.1.4'
O O 0.0106 0.0060 'International Tables Vol C Tables 4.2.6.8 and 6.1.1.4'

loop_
_geom_angle_atom_site_label_1
_geom_angle_atom_site_label_2
_geom_angle_atom_site_label_3
_geom_angle
C15 O1 C1 112.6(7)
C4 O2 C3 60.1(5)
C6 O4 C7 117.7(7)
C8 O5 C18 113.0(7)
C11 O6 C10 61.8(5)
C13 O8 C14 117.2(7)
O1 C1 C14 109.2(6)
O1 C1 C2 105.9(7)
C14 C1 C2 116.3(7)
C1 C2 C3 112.6(7)
C1 C2 C16 112.3(7)
C3 C2 C16 112.2(7)
O2 C3 C4 59.8(5)
O2 C3 C17 112.3(6)
C4 C3 C17 123.1(8)
O2 C3 C2 114.0(7)
C4 C3 C2 117.4(7)
C17 C3 C2 116.1(8)
O2 C4 C3 60.1(5)
O2 C4 C5 114.2(7)
C3 C4 C5 123.6(7)
C6 C5 C4 108.1(7)
O3 C6 O4 123.3(9)
O3 C6 C5 127.3(9)
O4 C6 C5 109.1(8)
O4 C7 C8 108.0(7)
O5 C8 C9 106.5(7)
O5 C8 C7 109.2(6)
C9 C8 C7 111.9(7)
C10 C9 C8 112.1(7)
C10 C9 C19 111.2(7)
C8 C9 C19 109.8(7)
O6 C10 C11 58.4(5)
O6 C10 C20 114.1(6)
C11 C10 C20 120.6(7)
O6 C10 C9 110.5(6)
C11 C10 C9 117.6(7)
C20 C10 C9 118.9(8)
O6 C11 C10 59.8(5)
O6 C11 C12 117.9(7)
C10 C11 C12 124.1(7)
C11 C12 C13 112.9(7)
O7 C13 O8 124.9(8)
O7 C13 C12 125.0(7)
O8 C13 C12 110.0(7)
O8 C14 C1 109.8(8)
C15' O1' C1' 115.2(7)
C4' O2' C3' 60.1(5)
C6' O4' C7' 114.8(6)
C18' O5' C8' 114.9(7)
C10' O6' C11' 61.7(5)
C13' O8' C14' 118.2(7)
O1' C1' C14' 113.0(6)
O1' C1' C2' 107.7(7)
C14' C1' C2' 114.5(7)
C3' C2' C1' 113.0(7)
C3' C2' C16' 111.2(7)
C1' C2' C16' 111.4(7)
C4' C3' O2' 58.6(5)
C4' C3' C2' 118.7(7)
O2' C3' C2' 111.0(7)
C4' C3' C17' 121.3(8)
O2' C3' C17' 114.1(7)
C2' C3' C17' 117.3(7)
O2' C4' C3' 61.2(5)
O2' C4' C5' 119.0(6)
C3' C4' C5' 126.2(8)
C6' C5' C4' 110.0(7)
O3' C6' O4' 120.1(8)
O3' C6' C5' 125.6(8)
O4' C6' C5' 114.2(7)
O4' C7' C8' 107.0(7)
O5' C8' C7' 111.2(7)
O5' C8' C9' 107.9(7)
C7' C8' C9' 115.8(7)
C8' C9' C10' 113.1(7)
C8' C9' C19' 110.3(7)
C10' C9' C19' 111.1(7)
O6' C10' C20' 115.9(7)
O6' C10' C11' 59.9(5)
C20' C10' C11' 121.7(8)
O6' C10' C9' 109.9(7)
C20' C10' C9' 117.7(7)
C11' C10' C9' 116.9(7)
O6' C11' C10' 58.4(5)
O6' C11' C12' 117.0(7)
C10' C11' C12' 121.7(8)
C13' C12' C11' 109.7(8)
O7' C13' O8' 121.9(8)
O7' C13' C12' 125.1(8)
O8' C13' C12' 112.9(7)
C1' C14' O8' 107.1(7)

loop_
_geom_bond_atom_site_label_1
_geom_bond_atom_site_label_2
_geom_bond_distance
O1 C15 1.421(11)
O1 C1 1.446(10)
O2 C4 1.462(10)
O2 C3 1.467(10)
O3 C6 1.196(11)
O4 C6 1.343(10)
O4 C7 1.432(10)
O5 C8 1.423(10)
O5 C18 1.428(11)
O6 C11 1.439(10)
O6 C10 1.459(10)
O7 C13 1.192(10)
O8 C13 1.339(10)
O8 C14 1.452(10)
C1 C14 1.501(13)
C1 C2 1.503(12)
C2 C3 1.522(12)
C2 C16 1.547(13)
C3 C4 1.467(13)
C3 C17 1.521(12)
C4 C5 1.557(12)
C5 C6 1.501(13)
C7 C8 1.577(12)
C8 C9 1.537(12)
C9 C10 1.527(12)
C9 C19 1.550(12)
C10 C11 1.488(12)
C10 C20 1.518(12)
C11 C12 1.502(12)
C12 C13 1.526(13)
O1' C15' 1.405(11)
O1' C1' 1.415(10)
O2' C4' 1.427(10)
O2' C3' 1.465(10)
O3' C6' 1.214(10)
O4' C6' 1.379(10)
O4' C7' 1.439(9)
O5' C18' 1.378(12)
O5' C8' 1.467(10)
O6' C10' 1.429(10)
O6' C11' 1.452(10)
O7' C13' 1.175(10)
O8' C13' 1.364(10)
O8' C14' 1.478(10)
C1' C14' 1.473(12)
C1' C2' 1.530(12)
C2' C3' 1.512(12)
C2' C16' 1.542(12)
C3' C4' 1.449(12)
C3' C17' 1.516(13)
C4' C5' 1.505(12)
C5' C6' 1.464(12)
C7' C8' 1.512(12)
C8' C9' 1.520(12)
C9' C10' 1.548(13)
C9' C19' 1.569(12)
C10' C20' 1.455(12)
C10' C11' 1.478(12)
C11' C12' 1.503(13)
C12' C13' 1.479(12)

loop_
_cod_related_entry_id
_cod_related_entry_code
_cod_related_entry_database
1 30651821 ChemSpider
